data_4518528
loop_
_publ_author_name
'Liu, Xin'
'Fu, Jing'
'Yang, Ji'
'Huang, Ancheng C.'
'Li, Run-Feng'
'Bai, Li-Ping'
'Liu, Liang'
'Jiang, Zhi-Hong'
'Zhu, Guo-Yuan'

_publ_section_title
;
 Linderaggrenolides A--N, Oxygen-Conjugated Sesquiterpenoid Dimers from
 the Roots of Lindera aggregata
;
_journal_issue 8
_journal_name_full 'ACS Omega'
_journal_page_first 5898
_journal_page_last 5909
_journal_paper_doi 10.1021/acsomega.0c06349
_journal_volume 6
_journal_year 2021
_chemical_compound_source 'Lindera aggregata'
_chemical_formula_moiety 'C31 H38 O8'
_chemical_formula_sum 'C31 H38 O8'
_chemical_formula_weight 538.61
_chemical_name_systematic 'Linderaggrenolide A'
_space_group_crystal_system orthorhombic
_space_group_IT_number 19
_space_group_name_Hall 'P 2ac 2ab'
_space_group_name_H-M_alt 'P 21 21 21'
_atom_sites_solution_hydrogens mixed
_atom_sites_solution_primary direct
_audit_creation_date 2018-09-06
_audit_creation_method
;
Olex2 1.2
(compiled 2018.05.29 svn.r3508 for OlexSys, GUI svn.r5506)
;
_audit_update_record
;
2020-10-15 deposited with the CCDC.	2021-01-01 downloaded from the CCDC.
;
_cell_angle_alpha 90
_cell_angle_beta 90
_cell_angle_gamma 90
_cell_formula_units_Z 4
_cell_length_a 8.04240(5)
_cell_length_b 13.88872(7)
_cell_length_c 25.03583(14)
_cell_measurement_reflns_used 24782
_cell_measurement_temperature 100.01(10)
_cell_measurement_theta_max 73.5370
_cell_measurement_theta_min 3.5000
_cell_volume 2796.47(3)
_computing_cell_refinement 'CrysAlisPro 1.171.38.43f (Rigaku OD, 2015)'
_computing_data_collection 'CrysAlisPro 1.171.38.43f (Rigaku OD, 2015)'
_computing_data_reduction 'CrysAlisPro 1.171.38.43f (Rigaku OD, 2015)'
_computing_molecular_graphics 'Olex2 (Dolomanov et al., 2009)'
_computing_publication_material 'Olex2 (Dolomanov et al., 2009)'
_computing_structure_refinement 'ShelXL (Sheldrick, 2015)'
_computing_structure_solution 'ShelXT (Sheldrick, 2015)'
_diffrn_ambient_environment N~2~
_diffrn_ambient_temperature 100.01(10)
_diffrn_detector 'CCD plate'
_diffrn_detector_area_resol_mean 5.2684
_diffrn_detector_type AtlasS2
_diffrn_measured_fraction_theta_full 1.000
_diffrn_measured_fraction_theta_max 0.995
_diffrn_measurement_details
;
List of Runs (angles in degrees, time in seconds):

  # Type    Start    End  Width  t~exp~   \w     \q     \k     \f   Frames
#--------------------------------------------------------------------------
  1  \w   -117.00 -51.00   1.00    1.00    --  -41.11-158.00  27.00   66
  2  \w   -113.00 -13.00   1.00    1.00    --  -41.11 -57.00 -90.00  100
  3  \w    -74.00  35.00   1.00    1.00    --  -41.11  77.00  60.00  109
  4  \w     94.00 178.00   1.00    1.00    --  106.95 125.00 150.00   84
  5  \w     34.00 121.00   1.00    1.00    --  106.95-125.00-120.00   87
  6  \w     31.00 135.00   1.00    1.00    --  106.95 -30.00 -90.00  104
  7  \w     31.00 135.00   1.00    1.00    --  106.95 -30.00   0.00  104
  8  \w     25.00 109.00   1.00    1.00    --  106.95 -95.00 -90.00   84
  9  \w     34.00 133.00   1.00    1.00    --  106.95 -45.00-150.00   99
 10  \w   -115.00 -17.00   1.00    1.00    --  -41.11 -38.00  60.00   98
 11  \w   -113.00 -13.00   1.00    1.00    --  -41.11 -57.00-180.00  100
 12  \w     79.00 178.00   1.00    1.00    --  106.95  30.00  30.00   99
 13  \w     78.00 178.00   1.00    1.00    --  106.95  61.00 -60.00  100
 14  \w     74.00 178.00   1.00    1.00    --  106.95  77.00-120.00  104
 15  \w     41.00 178.00   1.00    1.00    --  106.95  13.00 172.00  137
 16  \w   -113.00 -13.00   1.00    1.00    --  -41.11 -57.00   0.00  100
 17  \w      1.00  82.00   1.00    1.00    --   41.11 -99.00 -90.00   81
 18  \w     78.00 178.00   1.00    1.00    --  106.95  61.00-150.00  100
 19  \w     81.00 128.00   1.00    1.00    --  106.95  45.00  60.00   47
 20  \w     25.00 109.00   1.00    1.00    --  106.95 -95.00  90.00   84
;
_diffrn_measurement_device 'four-circle diffractometer'
_diffrn_measurement_device_type 'SuperNova, Dual, Cu at zero, AtlasS2'
_diffrn_measurement_method '\w scans'
_diffrn_orient_matrix_type 'CrysAlisPro convention (1999,Acta A55,543-557)'
_diffrn_orient_matrix_UB_11 0.0008462000
_diffrn_orient_matrix_UB_12 -0.0785129000
_diffrn_orient_matrix_UB_13 -0.0434765000
_diffrn_orient_matrix_UB_21 0.0336929000
_diffrn_orient_matrix_UB_22 -0.0770629000
_diffrn_orient_matrix_UB_23 0.0429143000
_diffrn_orient_matrix_UB_31 -0.1885513000
_diffrn_orient_matrix_UB_32 -0.0140924000
_diffrn_orient_matrix_UB_33 0.0074741000
_diffrn_radiation_monochromator mirror
_diffrn_radiation_probe x-ray
_diffrn_radiation_type CuK\a
_diffrn_radiation_wavelength 1.54184
_diffrn_reflns_av_R_equivalents 0.0340
_diffrn_reflns_av_unetI/netI 0.0191
_diffrn_reflns_Laue_measured_fraction_full 1.000
_diffrn_reflns_Laue_measured_fraction_max 0.995
_diffrn_reflns_limit_h_max 8
_diffrn_reflns_limit_h_min -9
_diffrn_reflns_limit_k_max 17
_diffrn_reflns_limit_k_min -17
_diffrn_reflns_limit_l_max 30
_diffrn_reflns_limit_l_min -31
_diffrn_reflns_number 32118
_diffrn_reflns_point_group_measured_fraction_full 1.000
_diffrn_reflns_point_group_measured_fraction_max 0.991
_diffrn_reflns_theta_full 67.684
_diffrn_reflns_theta_max 73.661
_diffrn_reflns_theta_min 3.531
_diffrn_source 'micro-focus sealed X-ray tube'
_diffrn_source_type 'SuperNova (Cu) X-ray Source'
_exptl_absorpt_coefficient_mu 0.750
_exptl_absorpt_correction_T_max 1.00000
_exptl_absorpt_correction_T_min 0.71800
_exptl_absorpt_correction_type multi-scan
_exptl_absorpt_process_details
;
CrysAlisPro 1.171.38.43f (Rigaku Oxford Diffraction, 2015)
Empirical absorption correction using spherical harmonics,
 implemented in SCALE3 ABSPACK scaling algorithm.
;
_exptl_crystal_colour colourless
_exptl_crystal_colour_primary colourless
_exptl_crystal_density_diffrn 1.279
_exptl_crystal_description block
_exptl_crystal_F_000 1152
_exptl_crystal_recrystallization_method 'Re-crystallisation from solvent: MeOH'
_exptl_crystal_size_max 0.14
_exptl_crystal_size_mid 0.13
_exptl_crystal_size_min 0.12
_refine_diff_density_max 0.151
_refine_diff_density_min -0.243
_refine_diff_density_rms 0.049
_refine_ls_abs_structure_details
;
 Flack x determined using 2331 quotients [(I+)-(I-)]/[(I+)+(I-)]
 (Parsons, Flack and Wagner, Acta Cryst. B69 (2013) 249-259).
;
_refine_ls_abs_structure_Flack -0.08(4)
_refine_ls_extinction_method none
_refine_ls_goodness_of_fit_ref 1.058
_refine_ls_hydrogen_treatment mixed
_refine_ls_matrix_type full
_refine_ls_number_parameters 375
_refine_ls_number_reflns 5585
_refine_ls_number_restraints 0
_refine_ls_restrained_S_all 1.058
_refine_ls_R_factor_all 0.0311
_refine_ls_R_factor_gt 0.0307
_refine_ls_shift/su_max 0.000
_refine_ls_shift/su_mean 0.000
_refine_ls_structure_factor_coef Fsqd
_refine_ls_weighting_details 'w=1/[\s^2^(Fo^2^)+(0.0505P)^2^+0.4414P] where P=(Fo^2^+2Fc^2^)/3'
_refine_ls_weighting_scheme calc
_refine_ls_wR_factor_gt 0.0787
_refine_ls_wR_factor_ref 0.0790
_reflns_Friedel_coverage 0.751
_reflns_Friedel_fraction_full 1.000
_reflns_Friedel_fraction_max 0.984
_reflns_number_gt 5504
_reflns_number_total 5585
_reflns_threshold_expression 'I > 2\s(I)'
_cod_data_source_file ao0c06349_si_002.cif
_cod_data_source_block 16-6-3
_cod_database_code 4518528
_shelx_shelxl_version_number 2018/3
_shelx_space_group_comment
;
The symmetry employed for this shelxl refinement is uniquely defined
by the following loop, which should always be used as a source of
symmetry information in preference to the above space-group names.
They are only intended as comments.
;
_reflns_odcompleteness_completeness 100.00
_reflns_odcompleteness_iscentric 1
_reflns_odcompleteness_theta 66.97
_olex2_refinement_description
;
1. Fixed Uiso
 At 1.2 times of:
  All C(H) groups, All C(H,H) groups
 At 1.5 times of:
  All C(H,H,H) groups, All O(H) groups
2.a Ternary CH refined with riding coordinates:
 C6(H6), C12'(H12'), C6'(H6'), C5(H5), C1(H1), C5'(H5'), C3(H3A), C1'(H1'),
 C3'(H3')
2.b Secondary CH2 refined with riding coordinates:
 C9(H9A,H9B), C9'(H9'A,H9'B), C2(H2A,H2B), C2'(H2'A,H2'B)
2.c Idealised Me refined as rotating group:
 C13'(H13A,H13B,H13C), C14(H14A,H14B,H14C), C14'(H14D,H14E,H14F), C13(H13D,
 H13E,H13F), C16(H16A,H16B,H16C)
2.d Idealised tetrahedral OH refined as rotating group:
 O3(H3), O7(H7)
;
_olex2_submission_special_instructions 'No special instructions were received'
_oxdiff_exptl_absorpt_empirical_details
;
Empirical correction (ABSPACK) includes:
- Absorption correction using spherical harmonics
- Frame scaling
- Detector area scaling
;
_oxdiff_exptl_absorpt_empirical_full_max 1.361
_oxdiff_exptl_absorpt_empirical_full_min 0.714

loop_
_space_group_symop_operation_xyz
'x, y, z'
'-x+1/2, -y, z+1/2'
'-x, y+1/2, -z+1/2'
'x+1/2, -y+1/2, -z'

loop_
_atom_site_label
_atom_site_type_symbol
_atom_site_fract_x
_atom_site_fract_y
_atom_site_fract_z
_atom_site_U_iso_or_equiv
_atom_site_adp_type
_atom_site_occupancy
_atom_site_site_symmetry_order
_atom_site_calc_flag
_atom_site_refinement_flags_posn
_atom_site_refinement_flags_adp
_atom_site_refinement_flags_occupancy
_atom_site_disorder_assembly
_atom_site_disorder_group
O1 O 0.31284(16) 0.72089(8) 0.41662(5) 0.0172(2) Uani 1 1 d . . . . .
O4 O 0.29041(15) 0.62778(8) 0.33987(4) 0.0159(2) Uani 1 1 d . . . . .
O3 O 0.53540(15) 0.42298(8) 0.37674(5) 0.0173(2) Uani 1 1 d . . . . .
H3 H 0.541967 0.461880 0.352192 0.026 Uiso 1 1 calc GR . . . .
O5 O 0.54846(15) 0.58378(8) 0.30414(4) 0.0163(2) Uani 1 1 d . . . . .
O6 O 0.54839(15) 0.73754(8) 0.23803(5) 0.0172(2) Uani 1 1 d . . . . .
O7 O 0.32412(15) 0.73043(8) 0.14799(5) 0.0186(3) Uani 1 1 d . . . . .
H7 H 0.393890 0.773458 0.148807 0.028 Uiso 1 1 calc GR . . . .
O8 O 0.69458(16) 0.53062(9) 0.23146(5) 0.0200(3) Uani 1 1 d . . . . .
O2 O 0.50078(17) 0.79026(9) 0.47107(5) 0.0227(3) Uani 1 1 d . . . . .
C7 C 0.4171(2) 0.56407(11) 0.42202(6) 0.0148(3) Uani 1 1 d . . . . .
C8' C 0.5370(2) 0.55922(11) 0.24774(6) 0.0159(3) Uani 1 1 d . . . . .
C12 C 0.4494(2) 0.71925(12) 0.44944(6) 0.0171(3) Uani 1 1 d . . . . .
C13' C 0.2480(2) 0.77597(12) 0.26367(7) 0.0196(3) Uani 1 1 d . . . . .
H13A H 0.253820 0.819787 0.293269 0.029 Uiso 1 1 calc GR . . . .
H13B H 0.147769 0.738713 0.266112 0.029 Uiso 1 1 calc GR . . . .
H13C H 0.248096 0.811673 0.230841 0.029 Uiso 1 1 calc GR . . . .
C10' C 0.3504(2) 0.46524(11) 0.18321(7) 0.0186(3) Uani 1 1 d . . . . .
C7' C 0.4651(2) 0.65027(11) 0.22194(6) 0.0145(3) Uani 1 1 d . . . . .
C6 C 0.4152(2) 0.45589(11) 0.41496(6) 0.0146(3) Uani 1 1 d . . . . .
H6 H 0.440438 0.426074 0.449501 0.018 Uiso 1 1 calc R . . . .
C4 C 0.1811(2) 0.32555(12) 0.40447(6) 0.0176(3) Uani 1 1 d . . . . .
C12' C 0.4403(2) 0.66095(11) 0.31714(6) 0.0156(3) Uani 1 1 d . . . . .
H12' H 0.495598 0.706389 0.341243 0.019 Uiso 1 1 calc R . . . .
C11 C 0.5138(2) 0.61905(11) 0.45257(6) 0.0170(3) Uani 1 1 d . . . . .
C8 C 0.2818(2) 0.62486(11) 0.39668(6) 0.0153(3) Uani 1 1 d . . . . .
C14 C 0.1283(2) 0.48526(13) 0.49003(6) 0.0178(3) Uani 1 1 d . . . . .
H14A H 0.220359 0.526170 0.498969 0.027 Uiso 1 1 calc GR . . . .
H14B H 0.151401 0.420696 0.501524 0.027 Uiso 1 1 calc GR . . . .
H14C H 0.029777 0.508230 0.507558 0.027 Uiso 1 1 calc GR . . . .
C6' C 0.3968(2) 0.64332(11) 0.16535(6) 0.0151(3) Uani 1 1 d . . . . .
H6' H 0.485744 0.624344 0.140740 0.018 Uiso 1 1 calc R . . . .
C4' C 0.1432(2) 0.53763(12) 0.12593(7) 0.0191(3) Uani 1 1 d . . . . .
C11' C 0.3955(2) 0.70995(11) 0.26492(6) 0.0155(3) Uani 1 1 d . . . . .
C9 C 0.1039(2) 0.59180(12) 0.40976(7) 0.0159(3) Uani 1 1 d . . . . .
H9A H 0.035075 0.597754 0.378123 0.019 Uiso 1 1 calc R . . . .
H9B H 0.057600 0.633110 0.437224 0.019 Uiso 1 1 calc R . . . .
C5 C 0.2384(2) 0.42851(11) 0.39933(6) 0.0143(3) Uani 1 1 d . . . . .
H5 H 0.226973 0.445158 0.361472 0.017 Uiso 1 1 calc R . . . .
C1 C -0.0563(2) 0.43144(12) 0.41260(7) 0.0181(3) Uani 1 1 d . . . . .
H1 H -0.138813 0.464678 0.390476 0.022 Uiso 1 1 calc R . . . .
C10 C 0.1014(2) 0.48636(11) 0.42927(6) 0.0151(3) Uani 1 1 d . . . . .
C5' C 0.2676(2) 0.56322(11) 0.16901(6) 0.0160(3) Uani 1 1 d . . . . .
H5' H 0.199959 0.579550 0.200292 0.019 Uiso 1 1 calc R . . . .
C9' C 0.4194(2) 0.47326(11) 0.24026(6) 0.0179(3) Uani 1 1 d . . . . .
H9'A H 0.327204 0.479384 0.265030 0.022 Uiso 1 1 calc R . . . .
H9'B H 0.478540 0.414467 0.248969 0.022 Uiso 1 1 calc R . . . .
C3 C -0.0044(2) 0.32978(12) 0.39709(7) 0.0203(4) Uani 1 1 d . . . . .
H3A H -0.053922 0.300041 0.365359 0.024 Uiso 1 1 calc R . . . .
C14' C 0.4875(3) 0.43853(12) 0.14301(7) 0.0226(4) Uani 1 1 d . . . . .
H14D H 0.448771 0.450753 0.107369 0.034 Uiso 1 1 calc GR . . . .
H14E H 0.514441 0.371526 0.146665 0.034 Uiso 1 1 calc GR . . . .
H14F H 0.584706 0.476651 0.149886 0.034 Uiso 1 1 calc GR . . . .
C15' C 0.0980(2) 0.58752(13) 0.08329(7) 0.0223(4) Uani 1 1 d . . . . .
C1' C 0.2010(3) 0.39607(12) 0.17965(8) 0.0258(4) Uani 1 1 d . . . . .
H1' H 0.163022 0.364139 0.212362 0.031 Uiso 1 1 calc R . . . .
C13 C 0.6585(2) 0.59435(14) 0.48711(7) 0.0234(4) Uani 1 1 d . . . . .
H13D H 0.632939 0.609848 0.523572 0.035 Uiso 1 1 calc GR . . . .
H13E H 0.753946 0.630521 0.475840 0.035 Uiso 1 1 calc GR . . . .
H13F H 0.681760 0.526760 0.484197 0.035 Uiso 1 1 calc GR . . . .
C15 C 0.2732(3) 0.24862(13) 0.41501(8) 0.0240(4) Uani 1 1 d . . . . .
C2 C -0.1116(2) 0.34663(13) 0.44563(7) 0.0219(4) Uani 1 1 d . . . . .
H2A H -0.227620 0.327852 0.443552 0.026 Uiso 1 1 calc R . . . .
H2B H -0.060913 0.338087 0.480464 0.026 Uiso 1 1 calc R . . . .
C3' C 0.0720(3) 0.44218(13) 0.14351(7) 0.0254(4) Uani 1 1 d . . . . .
H3' H -0.045368 0.439027 0.153858 0.030 Uiso 1 1 calc R . . . .
C16 C 0.8237(2) 0.60207(14) 0.23369(9) 0.0287(4) Uani 1 1 d . . . . .
H16A H 0.811354 0.645902 0.204305 0.043 Uiso 1 1 calc GR . . . .
H16B H 0.930213 0.571127 0.231550 0.043 Uiso 1 1 calc GR . . . .
H16C H 0.815716 0.636918 0.266707 0.043 Uiso 1 1 calc GR . . . .
C2' C 0.1589(3) 0.35058(14) 0.12658(8) 0.0321(5) Uani 1 1 d . . . . .
H2'A H 0.094909 0.291381 0.126935 0.039 Uiso 1 1 calc R . . . .
H2'B H 0.240748 0.355004 0.098228 0.039 Uiso 1 1 calc R . . . .
H15C H 0.220(3) 0.1834(18) 0.4185(10) 0.032(6) Uiso 1 1 d . . . . .
H15D H 0.393(3) 0.2543(17) 0.4186(9) 0.027(6) Uiso 1 1 d . . . . .
H15A H 0.144(3) 0.6504(18) 0.0751(9) 0.026(6) Uiso 1 1 d . . . . .
H15B H 0.019(3) 0.5621(18) 0.0600(10) 0.033(6) Uiso 1 1 d . . . . .

loop_
_atom_site_aniso_label
_atom_site_aniso_U_11
_atom_site_aniso_U_22
_atom_site_aniso_U_33
_atom_site_aniso_U_23
_atom_site_aniso_U_13
_atom_site_aniso_U_12
O1 0.0182(6) 0.0133(5) 0.0199(5) -0.0040(4) 0.0004(5) 0.0001(5)
O4 0.0144(6) 0.0168(5) 0.0166(5) -0.0014(4) 0.0010(4) -0.0017(5)
O3 0.0143(6) 0.0157(5) 0.0221(6) -0.0010(4) 0.0027(5) 0.0026(5)
O5 0.0166(6) 0.0151(5) 0.0170(5) -0.0014(4) 0.0008(5) 0.0031(5)
O6 0.0161(6) 0.0131(5) 0.0225(6) -0.0010(4) 0.0025(5) -0.0036(5)
O7 0.0170(6) 0.0126(5) 0.0262(6) 0.0041(4) -0.0027(5) 0.0000(5)
O8 0.0160(6) 0.0198(5) 0.0242(6) -0.0012(5) 0.0033(5) 0.0044(5)
O2 0.0259(7) 0.0184(5) 0.0238(6) -0.0077(5) 0.0012(5) -0.0045(5)
C7 0.0118(8) 0.0159(7) 0.0168(7) -0.0013(5) 0.0022(6) -0.0008(6)
C8' 0.0171(8) 0.0153(7) 0.0154(7) -0.0002(6) 0.0016(6) 0.0020(7)
C12 0.0158(8) 0.0187(8) 0.0169(7) -0.0027(6) 0.0043(6) -0.0021(7)
C13' 0.0188(8) 0.0155(7) 0.0245(8) -0.0018(6) 0.0016(7) 0.0024(7)
C10' 0.0249(9) 0.0113(7) 0.0196(7) -0.0003(6) 0.0000(7) -0.0008(6)
C7' 0.0117(7) 0.0118(7) 0.0200(8) 0.0005(6) 0.0028(6) -0.0014(6)
C6 0.0141(8) 0.0137(7) 0.0161(7) -0.0013(5) -0.0009(6) -0.0003(6)
C4 0.0182(9) 0.0164(8) 0.0182(7) -0.0034(6) 0.0023(6) -0.0032(7)
C12' 0.0140(8) 0.0122(6) 0.0206(7) -0.0022(6) 0.0018(6) -0.0002(6)
C11 0.0148(8) 0.0179(7) 0.0182(7) -0.0029(6) 0.0022(6) -0.0021(6)
C8 0.0167(8) 0.0126(7) 0.0167(7) -0.0026(6) -0.0004(6) 0.0002(6)
C14 0.0169(8) 0.0203(8) 0.0161(7) -0.0011(6) 0.0009(6) -0.0010(7)
C6' 0.0146(8) 0.0123(7) 0.0183(7) 0.0009(6) 0.0008(6) 0.0011(6)
C4' 0.0164(8) 0.0191(8) 0.0217(8) -0.0046(6) 0.0028(7) 0.0005(7)
C11' 0.0146(8) 0.0118(7) 0.0199(7) -0.0012(6) 0.0015(6) -0.0019(6)
C9 0.0134(8) 0.0160(7) 0.0182(7) -0.0010(6) 0.0012(6) 0.0014(6)
C5 0.0138(8) 0.0146(7) 0.0146(7) -0.0009(5) -0.0005(6) -0.0001(6)
C1 0.0149(8) 0.0198(8) 0.0196(7) -0.0007(6) -0.0007(6) -0.0017(6)
C10 0.0132(8) 0.0160(7) 0.0161(7) -0.0014(6) -0.0002(6) -0.0001(6)
C5' 0.0168(8) 0.0145(7) 0.0167(7) -0.0005(6) 0.0023(6) -0.0007(6)
C9' 0.0231(9) 0.0124(7) 0.0183(7) 0.0013(6) 0.0017(7) 0.0003(6)
C3 0.0184(9) 0.0192(8) 0.0234(8) -0.0038(6) 0.0003(7) -0.0047(7)
C14' 0.0311(10) 0.0166(7) 0.0201(8) -0.0019(6) 0.0005(7) 0.0062(7)
C15' 0.0221(9) 0.0217(8) 0.0231(8) -0.0057(7) -0.0019(7) 0.0029(8)
C1' 0.0353(11) 0.0176(8) 0.0246(8) 0.0005(7) -0.0012(8) -0.0089(8)
C13 0.0186(9) 0.0261(8) 0.0254(8) -0.0040(7) -0.0053(7) -0.0019(7)
C15 0.0233(10) 0.0167(8) 0.0320(9) -0.0008(7) 0.0044(8) -0.0022(7)
C2 0.0178(9) 0.0230(8) 0.0249(8) -0.0008(7) 0.0022(7) -0.0056(7)
C3' 0.0267(10) 0.0240(8) 0.0254(9) -0.0034(7) -0.0008(8) -0.0094(8)
C16 0.0151(9) 0.0309(10) 0.0401(10) -0.0024(8) 0.0069(8) 0.0004(8)
C2' 0.0449(13) 0.0187(9) 0.0328(10) -0.0048(7) -0.0063(9) -0.0076(9)

loop_
_atom_type_symbol
_atom_type_description
_atom_type_scat_dispersion_real
_atom_type_scat_dispersion_imag
_atom_type_scat_source
C C 0.0181 0.0091 'International Tables Vol C Tables 4.2.6.8 and 6.1.1.4'
H H 0.0000 0.0000 'International Tables Vol C Tables 4.2.6.8 and 6.1.1.4'
O O 0.0492 0.0322 'International Tables Vol C Tables 4.2.6.8 and 6.1.1.4'

loop_
_geom_angle_atom_site_label_1
_geom_angle_atom_site_label_2
_geom_angle_atom_site_label_3
_geom_angle
_geom_angle_site_symmetry_1
_geom_angle_site_symmetry_3
_geom_angle_publ_flag
C12 O1 C8 109.25(12) . . ?
C12' O4 C8 116.99(13) . . ?
C6 O3 H3 109.5 . . ?
C12' O5 C8' 111.15(12) . . ?
C7' O6 C11' 60.97(10) . . ?
C6' O7 H7 109.5 . . ?
C8' O8 C16 116.75(13) . . ?
C6 C7 C8 119.79(14) . . ?
C11 C7 C6 129.98(16) . . ?
C11 C7 C8 109.89(14) . . ?
O5 C8' C7' 103.85(12) . . ?
O5 C8' C9' 109.85(12) . . ?
O8 C8' O5 107.10(13) . . ?
O8 C8' C7' 117.15(13) . . ?
O8 C8' C9' 107.71(13) . . ?
C7' C8' C9' 110.95(14) . . ?
O1 C12 C11 109.03(14) . . ?
O2 C12 O1 122.19(16) . . ?
O2 C12 C11 128.78(16) . . ?
H13A C13' H13B 109.5 . . ?
H13A C13' H13C 109.5 . . ?
H13B C13' H13C 109.5 . . ?
C11' C13' H13A 109.5 . . ?
C11' C13' H13B 109.5 . . ?
C11' C13' H13C 109.5 . . ?
C9' C10' C5' 107.67(13) . . ?
C9' C10' C14' 111.55(15) . . ?
C9' C10' C1' 112.36(14) . . ?
C14' C10' C5' 111.60(13) . . ?
C14' C10' C1' 111.75(14) . . ?
C1' C10' C5' 101.41(14) . . ?
O6 C7' C8' 113.59(13) . . ?
O6 C7' C6' 118.73(13) . . ?
O6 C7' C11' 59.89(10) . . ?
C6' C7' C8' 118.41(13) . . ?
C11' C7' C8' 107.49(13) . . ?
C11' C7' C6' 125.44(14) . . ?
O3 C6 C7 112.79(13) . . ?
O3 C6 H6 108.3 . . ?
O3 C6 C5 112.22(12) . . ?
C7 C6 H6 108.3 . . ?
C7 C6 C5 106.70(14) . . ?
C5 C6 H6 108.3 . . ?
C3 C4 C5 104.81(14) . . ?
C15 C4 C5 127.61(17) . . ?
C15 C4 C3 127.54(16) . . ?
O4 C12' O5 111.72(12) . . ?
O4 C12' H12' 110.5 . . ?
O4 C12' C11' 106.92(13) . . ?
O5 C12' H12' 110.5 . . ?
O5 C12' C11' 106.68(12) . . ?
C11' C12' H12' 110.5 . . ?
C7 C11 C12 107.64(15) . . ?
C7 C11 C13 131.12(16) . . ?
C12 C11 C13 121.21(15) . . ?
O1 C8 C7 104.20(13) . . ?
O1 C8 C9 111.26(13) . . ?
O4 C8 O1 108.06(12) . . ?
O4 C8 C7 113.49(13) . . ?
O4 C8 C9 105.45(13) . . ?
C7 C8 C9 114.35(13) . . ?
H14A C14 H14B 109.5 . . ?
H14A C14 H14C 109.5 . . ?
H14B C14 H14C 109.5 . . ?
C10 C14 H14A 109.5 . . ?
C10 C14 H14B 109.5 . . ?
C10 C14 H14C 109.5 . . ?
O7 C6' C7' 112.42(13) . . ?
O7 C6' H6' 109.8 . . ?
O7 C6' C5' 111.17(13) . . ?
C7' C6' H6' 109.8 . . ?
C7' C6' C5' 103.66(13) . . ?
C5' C6' H6' 109.8 . . ?
C15' C4' C5' 129.30(17) . . ?
C15' C4' C3' 126.20(17) . . ?
C3' C4' C5' 104.43(14) . . ?
O6 C11' C13' 119.89(13) . . ?
O6 C11' C7' 59.13(10) . . ?
O6 C11' C12' 108.43(13) . . ?
C13' C11' C12' 118.70(14) . . ?
C7' C11' C13' 129.14(15) . . ?
C7' C11' C12' 106.70(13) . . ?
C8 C9 H9A 109.4 . . ?
C8 C9 H9B 109.4 . . ?
C8 C9 C10 111.28(13) . . ?
H9A C9 H9B 108.0 . . ?
C10 C9 H9A 109.4 . . ?
C10 C9 H9B 109.4 . . ?
C6 C5 H5 106.1 . . ?
C6 C5 C10 114.11(13) . . ?
C4 C5 C6 120.01(14) . . ?
C4 C5 H5 106.1 . . ?
C4 C5 C10 103.42(13) . . ?
C10 C5 H5 106.1 . . ?
C10 C1 H1 118.6 . . ?
C3 C1 H1 118.6 . . ?
C3 C1 C10 107.65(14) . . ?
C2 C1 H1 118.6 . . ?
C2 C1 C10 118.85(14) . . ?
C2 C1 C3 59.73(11) . . ?
C14 C10 C9 108.71(13) . . ?
C14 C10 C5 111.85(14) . . ?
C14 C10 C1 112.32(14) . . ?
C9 C10 C5 109.15(13) . . ?
C1 C10 C9 113.30(14) . . ?
C1 C10 C5 101.37(12) . . ?
C10' C5' H5' 104.9 . . ?
C6' C5' C10' 111.08(14) . . ?
C6' C5' H5' 104.9 . . ?
C4' C5' C10' 103.91(13) . . ?
C4' C5' C6' 125.37(14) . . ?
C4' C5' H5' 104.9 . . ?
C8' C9' C10' 113.10(13) . . ?
C8' C9' H9'A 109.0 . . ?
C8' C9' H9'B 109.0 . . ?
C10' C9' H9'A 109.0 . . ?
C10' C9' H9'B 109.0 . . ?
H9'A C9' H9'B 107.8 . . ?
C4 C3 C1 106.06(14) . . ?
C4 C3 H3A 119.1 . . ?
C4 C3 C2 118.30(15) . . ?
C1 C3 H3A 119.1 . . ?
C2 C3 C1 59.61(11) . . ?
C2 C3 H3A 119.1 . . ?
C10' C14' H14D 109.5 . . ?
C10' C14' H14E 109.5 . . ?
C10' C14' H14F 109.5 . . ?
H14D C14' H14E 109.5 . . ?
H14D C14' H14F 109.5 . . ?
H14E C14' H14F 109.5 . . ?
C4' C15' H15A 122.5(14) . . ?
C4' C15' H15B 119.6(15) . . ?
H15A C15' H15B 118(2) . . ?
C10' C1' H1' 118.5 . . ?
C3' C1' C10' 107.71(14) . . ?
C3' C1' H1' 118.5 . . ?
C2' C1' C10' 119.11(17) . . ?
C2' C1' H1' 118.5 . . ?
C2' C1' C3' 59.92(13) . . ?
C11 C13 H13D 109.5 . . ?
C11 C13 H13E 109.5 . . ?
C11 C13 H13F 109.5 . . ?
H13D C13 H13E 109.5 . . ?
H13D C13 H13F 109.5 . . ?
H13E C13 H13F 109.5 . . ?
C4 C15 H15C 120.5(15) . . ?
C4 C15 H15D 120.4(14) . . ?
H15C C15 H15D 119(2) . . ?
C1 C2 C3 60.66(11) . . ?
C1 C2 H2A 117.7 . . ?
C1 C2 H2B 117.7 . . ?
C3 C2 H2A 117.7 . . ?
C3 C2 H2B 117.7 . . ?
H2A C2 H2B 114.8 . . ?
C4' C3' C1' 106.57(15) . . ?
C4' C3' H3' 118.8 . . ?
C4' C3' C2' 118.80(17) . . ?
C1' C3' H3' 118.8 . . ?
C2' C3' C1' 59.77(13) . . ?
C2' C3' H3' 118.8 . . ?
O8 C16 H16A 109.5 . . ?
O8 C16 H16B 109.5 . . ?
O8 C16 H16C 109.5 . . ?
H16A C16 H16B 109.5 . . ?
H16A C16 H16C 109.5 . . ?
H16B C16 H16C 109.5 . . ?
C1' C2' C3' 60.31(13) . . ?
C1' C2' H2'A 117.7 . . ?
C1' C2' H2'B 117.7 . . ?
C3' C2' H2'A 117.7 . . ?
C3' C2' H2'B 117.7 . . ?
H2'A C2' H2'B 114.9 . . ?

loop_
_geom_bond_atom_site_label_1
_geom_bond_atom_site_label_2
_geom_bond_distance
_geom_bond_site_symmetry_2
_geom_bond_publ_flag
O1 C12 1.372(2) . ?
O1 C8 1.4459(18) . ?
O4 C12' 1.410(2) . ?
O4 C8 1.4245(19) . ?
O3 H3 0.8200 . ?
O3 C6 1.435(2) . ?
O5 C8' 1.4554(19) . ?
O5 C12' 1.4182(19) . ?
O6 C7' 1.4422(19) . ?
O6 C11' 1.454(2) . ?
O7 H7 0.8200 . ?
O7 C6' 1.4123(19) . ?
O8 C8' 1.389(2) . ?
O8 C16 1.437(2) . ?
O2 C12 1.199(2) . ?
C7 C6 1.513(2) . ?
C7 C11 1.332(2) . ?
C7 C8 1.517(2) . ?
C8' C7' 1.533(2) . ?
C8' C9' 1.535(2) . ?
C12 C11 1.487(2) . ?
C13' H13A 0.9600 . ?
C13' H13B 0.9600 . ?
C13' H13C 0.9600 . ?
C13' C11' 1.499(2) . ?
C10' C5' 1.556(2) . ?
C10' C9' 1.536(2) . ?
C10' C14' 1.538(3) . ?
C10' C1' 1.541(3) . ?
C7' C6' 1.523(2) . ?
C7' C11' 1.469(2) . ?
C6 H6 0.9800 . ?
C6 C5 1.523(2) . ?
C4 C5 1.508(2) . ?
C4 C3 1.505(3) . ?
C4 C15 1.326(3) . ?
C12' H12' 0.9800 . ?
C12' C11' 1.517(2) . ?
C11 C13 1.490(2) . ?
C8 C9 1.538(2) . ?
C14 H14A 0.9600 . ?
C14 H14B 0.9600 . ?
C14 H14C 0.9600 . ?
C14 C10 1.536(2) . ?
C6' H6' 0.9800 . ?
C6' C5' 1.525(2) . ?
C4' C5' 1.513(2) . ?
C4' C15' 1.324(3) . ?
C4' C3' 1.510(2) . ?
C9 H9A 0.9700 . ?
C9 H9B 0.9700 . ?
C9 C10 1.544(2) . ?
C5 H5 0.9800 . ?
C5 C10 1.556(2) . ?
C1 H1 0.9800 . ?
C1 C10 1.538(2) . ?
C1 C3 1.523(2) . ?
C1 C2 1.507(2) . ?
C5' H5' 0.9800 . ?
C9' H9'A 0.9700 . ?
C9' H9'B 0.9700 . ?
C3 H3A 0.9800 . ?
C3 C2 1.508(2) . ?
C14' H14D 0.9600 . ?
C14' H14E 0.9600 . ?
C14' H14F 0.9600 . ?
C15' H15A 0.97(2) . ?
C15' H15B 0.93(3) . ?
C1' H1' 0.9800 . ?
C1' C3' 1.518(3) . ?
C1' C2' 1.510(3) . ?
C13 H13D 0.9600 . ?
C13 H13E 0.9600 . ?
C13 H13F 0.9600 . ?
C15 H15C 1.00(3) . ?
C15 H15D 0.97(3) . ?
C2 H2A 0.9700 . ?
C2 H2B 0.9700 . ?
C3' H3' 0.9800 . ?
C3' C2' 1.512(3) . ?
C16 H16A 0.9600 . ?
C16 H16B 0.9600 . ?
C16 H16C 0.9600 . ?
C2' H2'A 0.9700 . ?
C2' H2'B 0.9700 . ?

loop_
_geom_torsion_atom_site_label_1
_geom_torsion_atom_site_label_2
_geom_torsion_atom_site_label_3
_geom_torsion_atom_site_label_4
_geom_torsion
_geom_torsion_site_symmetry_1
_geom_torsion_site_symmetry_2
_geom_torsion_site_symmetry_3
_geom_torsion_site_symmetry_4
_geom_torsion_publ_flag
O1 C12 C11 C7 0.31(19) . . . . ?
O1 C12 C11 C13 -177.66(14) . . . . ?
O1 C8 C9 C10 -137.13(13) . . . . ?
O4 C12' C11' O6 -175.01(11) . . . . ?
O4 C12' C11' C13' 43.61(18) . . . . ?
O4 C12' C11' C7' -112.69(14) . . . . ?
O4 C8 C9 C10 105.96(14) . . . . ?
O3 C6 C5 C4 73.44(18) . . . . ?
O3 C6 C5 C10 -163.04(12) . . . . ?
O5 C8' C7' O6 48.20(16) . . . . ?
O5 C8' C7' C6' -165.43(13) . . . . ?
O5 C8' C7' C11' -15.93(16) . . . . ?
O5 C8' C9' C10' 159.16(13) . . . . ?
O5 C12' C11' O6 -55.34(15) . . . . ?
O5 C12' C11' C13' 163.28(14) . . . . ?
O5 C12' C11' C7' 6.97(17) . . . . ?
O6 C7' C6' O7 -39.56(19) . . . . ?
O6 C7' C6' C5' -159.70(13) . . . . ?
O6 C7' C11' C13' 105.19(18) . . . . ?
O6 C7' C11' C12' -101.84(14) . . . . ?
O7 C6' C5' C10' 174.93(12) . . . . ?
O7 C6' C5' C4' 48.8(2) . . . . ?
O8 C8' C7' O6 -69.62(18) . . . . ?
O8 C8' C7' C6' 76.75(19) . . . . ?
O8 C8' C7' C11' -133.75(14) . . . . ?
O8 C8' C9' C10' -84.51(17) . . . . ?
O2 C12 C11 C7 179.82(17) . . . . ?
O2 C12 C11 C13 1.8(3) . . . . ?
C7 C6 C5 C4 -162.54(14) . . . . ?
C7 C6 C5 C10 -39.02(18) . . . . ?
C7 C8 C9 C10 -19.43(19) . . . . ?
C8' O5 C12' O4 98.45(14) . . . . ?
C8' O5 C12' C11' -18.06(17) . . . . ?
C8' C7' C6' O7 175.81(13) . . . . ?
C8' C7' C6' C5' 55.67(18) . . . . ?
C8' C7' C11' O6 107.60(13) . . . . ?
C8' C7' C11' C13' -147.21(17) . . . . ?
C8' C7' C11' C12' 5.76(17) . . . . ?
C12 O1 C8 O4 -120.63(13) . . . . ?
C12 O1 C8 C7 0.37(16) . . . . ?
C12 O1 C8 C9 124.06(14) . . . . ?
C10' C1' C3' C4' -0.21(19) . . . . ?
C10' C1' C3' C2' 113.90(18) . . . . ?
C10' C1' C2' C3' -94.58(18) . . . . ?
C7' O6 C11' C13' -120.31(17) . . . . ?
C7' O6 C11' C12' 98.85(14) . . . . ?
C7' C8' C9' C10' 44.91(19) . . . . ?
C7' C6' C5' C10' -64.08(16) . . . . ?
C7' C6' C5' C4' 169.80(15) . . . . ?
C6 C7 C11 C12 -173.18(16) . . . . ?
C6 C7 C11 C13 4.5(3) . . . . ?
C6 C7 C8 O1 173.74(13) . . . . ?
C6 C7 C8 O4 -68.96(19) . . . . ?
C6 C7 C8 C9 52.1(2) . . . . ?
C6 C5 C10 C14 -50.83(18) . . . . ?
C6 C5 C10 C9 69.51(17) . . . . ?
C6 C5 C10 C1 -170.69(13) . . . . ?
C4 C5 C10 C14 81.25(16) . . . . ?
C4 C5 C10 C9 -158.41(13) . . . . ?
C4 C5 C10 C1 -38.61(15) . . . . ?
C4 C3 C2 C1 92.78(17) . . . . ?
C12' O4 C8 O1 57.90(17) . . . . ?
C12' O4 C8 C7 -57.12(18) . . . . ?
C12' O4 C8 C9 176.97(12) . . . . ?
C12' O5 C8' O8 145.75(13) . . . . ?
C12' O5 C8' C7' 21.18(16) . . . . ?
C12' O5 C8' C9' -97.54(15) . . . . ?
C11 C7 C6 O3 -83.8(2) . . . . ?
C11 C7 C6 C5 152.57(17) . . . . ?
C11 C7 C8 O1 -0.17(18) . . . . ?
C11 C7 C8 O4 117.12(15) . . . . ?
C11 C7 C8 C9 -121.84(16) . . . . ?
C8 O1 C12 O2 -179.97(15) . . . . ?
C8 O1 C12 C11 -0.43(17) . . . . ?
C8 O4 C12' O5 94.81(15) . . . . ?
C8 O4 C12' C11' -148.82(12) . . . . ?
C8 C7 C6 O3 103.70(17) . . . . ?
C8 C7 C6 C5 -20.0(2) . . . . ?
C8 C7 C11 C12 -0.07(19) . . . . ?
C8 C7 C11 C13 177.62(17) . . . . ?
C8 C9 C10 C14 87.84(16) . . . . ?
C8 C9 C10 C5 -34.41(18) . . . . ?
C8 C9 C10 C1 -146.54(14) . . . . ?
C6' C7' C11' O6 -105.63(16) . . . . ?
C6' C7' C11' C13' -0.4(3) . . . . ?
C6' C7' C11' C12' 152.53(15) . . . . ?
C4' C3' C2' C1' 93.22(18) . . . . ?
C11' O6 C7' C8' -97.23(15) . . . . ?
C11' O6 C7' C6' 116.52(17) . . . . ?
C11' C7' C6' O7 32.3(2) . . . . ?
C11' C7' C6' C5' -87.88(18) . . . . ?
C5 C4 C3 C1 -24.61(17) . . . . ?
C5 C4 C3 C2 -88.33(17) . . . . ?
C10 C1 C3 C4 -0.16(18) . . . . ?
C10 C1 C3 C2 113.61(15) . . . . ?
C10 C1 C2 C3 -94.55(17) . . . . ?
C5' C10' C9' C8' -54.63(19) . . . . ?
C5' C10' C1' C3' 23.28(18) . . . . ?
C5' C10' C1' C2' 88.17(19) . . . . ?
C5' C4' C3' C1' -23.96(18) . . . . ?
C5' C4' C3' C2' -88.12(18) . . . . ?
C9' C8' C7' O6 166.17(13) . . . . ?
C9' C8' C7' C6' -47.47(19) . . . . ?
C9' C8' C7' C11' 102.03(15) . . . . ?
C9' C10' C5' C6' 66.67(17) . . . . ?
C9' C10' C5' C4' -156.06(14) . . . . ?
C9' C10' C1' C3' 137.98(15) . . . . ?
C9' C10' C1' C2' -157.13(16) . . . . ?
C3 C4 C5 C6 168.31(14) . . . . ?
C3 C4 C5 C10 39.79(16) . . . . ?
C3 C1 C10 C14 -95.83(16) . . . . ?
C3 C1 C10 C9 140.51(14) . . . . ?
C3 C1 C10 C5 23.70(16) . . . . ?
C14' C10' C5' C6' -56.07(18) . . . . ?
C14' C10' C5' C4' 81.20(17) . . . . ?
C14' C10' C9' C8' 68.14(18) . . . . ?
C14' C10' C1' C3' -95.73(17) . . . . ?
C14' C10' C1' C2' -30.8(2) . . . . ?
C15' C4' C5' C10' -143.95(19) . . . . ?
C15' C4' C5' C6' -14.9(3) . . . . ?
C15' C4' C3' C1' 158.75(18) . . . . ?
C15' C4' C3' C2' 94.6(2) . . . . ?
C1' C10' C5' C6' -175.19(13) . . . . ?
C1' C10' C5' C4' -37.92(16) . . . . ?
C1' C10' C9' C8' -165.46(14) . . . . ?
C15 C4 C5 C6 -9.6(3) . . . . ?
C15 C4 C5 C10 -138.11(18) . . . . ?
C15 C4 C3 C1 153.29(18) . . . . ?
C15 C4 C3 C2 89.6(2) . . . . ?
C2 C1 C10 C14 -31.2(2) . . . . ?
C2 C1 C10 C9 -154.88(15) . . . . ?
C2 C1 C10 C5 88.32(17) . . . . ?
C2 C1 C3 C4 -113.78(16) . . . . ?
C3' C4' C5' C10' 38.87(17) . . . . ?
C3' C4' C5' C6' 167.93(15) . . . . ?
C16 O8 C8' O5 -63.74(18) . . . . ?
C16 O8 C8' C7' 52.3(2) . . . . ?
C16 O8 C8' C9' 178.14(14) . . . . ?
C2' C1' C3' C4' -114.11(17) . . . . ?
